data_7241585
loop_
_publ_author_name
'Ji, Ning-Ning'
'Shi, Zhi-Qiang'
'Xie, Xiao-Xin'
'Li, Gang'

_publ_section_title
;
 Polyoxometalate-based hydrogen-bonded organic frameworks as a new class
 of proton conducting materials
;
_journal_name_full CrystEngComm
_journal_paper_doi 10.1039/D0CE01578D
_journal_year 2020
_chemical_formula_moiety 'Mo12 O40 P, 4(H2 O), C9 H8 N2, 3(C9 H9 N2)'
_chemical_formula_sum 'C36 H43 Mo12 N8 O44 P'
_chemical_formula_weight 2474.03
_space_group_crystal_system triclinic
_space_group_IT_number 2
_space_group_name_Hall '-P 1'
_space_group_name_H-M_alt 'P -1'
_atom_sites_solution_hydrogens mixed
_audit_creation_date 2020-03-07
_audit_creation_method
;
Olex2 1.2-beta
(compiled 2018.05.29 svn.r3508 for OlexSys, GUI svn.r5506)
;
_audit_update_record
;
2020-03-07 deposited with the CCDC.	2020-11-10 downloaded from the CCDC.
;
_cell_angle_alpha 90.537(3)
_cell_angle_beta 104.715(3)
_cell_angle_gamma 109.659(3)
_cell_formula_units_Z 2
_cell_length_a 13.1882(4)
_cell_length_b 14.8316(7)
_cell_length_c 17.8325(7)
_cell_measurement_reflns_used 8003
_cell_measurement_temperature 293(2)
_cell_measurement_theta_max 70.8910
_cell_measurement_theta_min 3.6900
_cell_volume 3159.8(2)
_computing_cell_refinement
;
CrysAlisPro, Agilent Technologies,
Version 1.171.37.35 (release 13-08-2014 CrysAlis171 .NET)
(compiled Aug 13 2014,18:06:01)
;
_computing_data_collection
;
CrysAlisPro, Agilent Technologies,
Version 1.171.37.35 (release 13-08-2014 CrysAlis171 .NET)
(compiled Aug 13 2014,18:06:01)
;
_computing_data_reduction
;
CrysAlisPro, Agilent Technologies,
Version 1.171.37.35 (release 13-08-2014 CrysAlis171 .NET)
(compiled Aug 13 2014,18:06:01)
;
_computing_molecular_graphics 'Olex2 (Dolomanov et al., 2009)'
_computing_publication_material 'Olex2 (Dolomanov et al., 2009)'
_computing_structure_refinement 'ShelXL (Sheldrick, 2015)'
_computing_structure_solution 'ShelXS (Sheldrick, 2008)'
_diffrn_ambient_temperature 293(2)
_diffrn_detector 'CCD plate'
_diffrn_detector_area_resol_mean 16.2312
_diffrn_detector_type Eos
_diffrn_measured_fraction_theta_full 0.999
_diffrn_measured_fraction_theta_max 0.999
_diffrn_measurement_details
;
#__ type_ start__ end____ width___ exp.time_
  1 omega   41.00   70.00   1.0000    1.0000
omega____ theta____ kappa____ phi______ frames
    -        0.0000    0.0000  -30.0000 29

#__ type_ start__ end____ width___ exp.time_
  2 omega  -68.00  -41.00   1.0000    1.0000
omega____ theta____ kappa____ phi______ frames
    -        0.0000    0.0000  -30.0000 27

#__ type_ start__ end____ width___ exp.time_
  3 omega  -15.00   11.00   1.0000    1.0000
omega____ theta____ kappa____ phi______ frames
    -        0.0000    0.0000  -30.0000 26

#__ type_ start__ end____ width___ exp.time_
  4 omega  -55.00   -5.00   1.0000    1.5000
omega____ theta____ kappa____ phi______ frames
    -      -33.5000  -77.0000  -30.0000 50

#__ type_ start__ end____ width___ exp.time_
  5 omega  -89.00  -61.00   1.0000    1.5000
omega____ theta____ kappa____ phi______ frames
    -      -33.5000  -77.0000  -30.0000 28

#__ type_ start__ end____ width___ exp.time_
  6 omega   22.00   54.00   1.0000    1.5000
omega____ theta____ kappa____ phi______ frames
    -       36.4734  -57.0000    0.0000 32

#__ type_ start__ end____ width___ exp.time_
  7 omega   -1.00   24.00   1.0000    1.5000
omega____ theta____ kappa____ phi______ frames
    -       36.4734  -99.0000   60.0000 25

#__ type_ start__ end____ width___ exp.time_
  8 omega    1.00   50.00   1.0000    1.5000
omega____ theta____ kappa____ phi______ frames
    -       36.4734  -37.0000   30.0000 49

#__ type_ start__ end____ width___ exp.time_
  9 omega   75.00  101.00   1.0000    1.5000
omega____ theta____ kappa____ phi______ frames
    -       36.4734    0.0000   30.0000 26

#__ type_ start__ end____ width___ exp.time_
 10 omega    1.00   28.00   1.0000    1.5000
omega____ theta____ kappa____ phi______ frames
    -       36.4734  -99.0000    0.0000 27

#__ type_ start__ end____ width___ exp.time_
 11 omega   33.00   69.00   1.0000    1.5000
omega____ theta____ kappa____ phi______ frames
    -       36.4734  -99.0000 -180.0000 36

#__ type_ start__ end____ width___ exp.time_
 12 omega   69.00  110.00   1.0000    1.5000
omega____ theta____ kappa____ phi______ frames
    -       36.4734  178.0000    0.0000 41

#__ type_ start__ end____ width___ exp.time_
 13 omega   64.00   90.00   1.0000    1.5000
omega____ theta____ kappa____ phi______ frames
    -       36.4734  178.0000   90.0000 26

#__ type_ start__ end____ width___ exp.time_
 14 omega   14.00  100.00   1.0000    1.5000
omega____ theta____ kappa____ phi______ frames
    -       36.4734   37.0000  -90.0000 86

#__ type_ start__ end____ width___ exp.time_
 15 omega    1.00   33.00   1.0000    1.5000
omega____ theta____ kappa____ phi______ frames
    -       36.4734    0.0000   30.0000 32

#__ type_ start__ end____ width___ exp.time_
 16 omega   41.00   77.00   1.0000    1.5000
omega____ theta____ kappa____ phi______ frames
    -       36.4734  -99.0000   60.0000 36

#__ type_ start__ end____ width___ exp.time_
 17 omega  -32.00   11.00   1.0000    1.5000
omega____ theta____ kappa____ phi______ frames
    -       36.4734  -57.0000    0.0000 43

#__ type_ start__ end____ width___ exp.time_
 18 omega   19.00   75.00   1.0000    1.5000
omega____ theta____ kappa____ phi______ frames
    -       36.4734   37.0000    0.0000 56

#__ type_ start__ end____ width___ exp.time_
 19 omega  -18.00   57.00   1.0000    1.5000
omega____ theta____ kappa____ phi______ frames
    -       36.4734  -37.0000   90.0000 75

#__ type_ start__ end____ width___ exp.time_
 20 omega   57.00   82.00   1.0000    1.5000
omega____ theta____ kappa____ phi______ frames
    -       36.4734  178.0000  -90.0000 25

#__ type_ start__ end____ width___ exp.time_
 21 omega  -32.00   -7.00   1.0000    1.5000
omega____ theta____ kappa____ phi______ frames
    -       36.4734  -37.0000   30.0000 25

#__ type_ start__ end____ width___ exp.time_
 22 omega   42.00   77.00   1.0000    1.5000
omega____ theta____ kappa____ phi______ frames
    -       36.4734  -99.0000    0.0000 35

#__ type_ start__ end____ width___ exp.time_
 23 omega   64.00   98.00   1.0000    1.5000
omega____ theta____ kappa____ phi______ frames
    -       36.4734  178.0000  -30.0000 34

#__ type_ start__ end____ width___ exp.time_
 24 omega   46.00   72.00   1.0000    1.5000
omega____ theta____ kappa____ phi______ frames
    -       36.4734    0.0000   30.0000 26

#__ type_ start__ end____ width___ exp.time_
 25 omega   40.00  115.00   1.0000    2.0000
omega____ theta____ kappa____ phi______ frames
    -      108.0000 -111.0000   60.0000 75

#__ type_ start__ end____ width___ exp.time_
 26 omega  101.00  173.00   1.0000    2.0000
omega____ theta____ kappa____ phi______ frames
    -      108.0000   30.0000 -150.0000 72

#__ type_ start__ end____ width___ exp.time_
 27 omega   43.00   87.00   1.0000    2.0000
omega____ theta____ kappa____ phi______ frames
    -      108.0000  -30.0000  150.0000 44

#__ type_ start__ end____ width___ exp.time_
 28 omega   38.00   86.00   1.0000    2.0000
omega____ theta____ kappa____ phi______ frames
    -      108.0000  -30.0000    0.0000 48

#__ type_ start__ end____ width___ exp.time_
 29 omega   40.00   86.00   1.0000    2.0000
omega____ theta____ kappa____ phi______ frames
    -      108.0000  -45.0000  120.0000 46

#__ type_ start__ end____ width___ exp.time_
 30 omega   82.00  108.00   1.0000    2.0000
omega____ theta____ kappa____ phi______ frames
    -      108.0000  -94.0000  -60.0000 26

#__ type_ start__ end____ width___ exp.time_
 31 omega   56.00   86.00   1.0000    2.0000
omega____ theta____ kappa____ phi______ frames
    -      108.0000  -30.0000 -180.0000 30

#__ type_ start__ end____ width___ exp.time_
 32 omega  128.00  155.00   1.0000    2.0000
omega____ theta____ kappa____ phi______ frames
    -      108.0000  111.0000 -180.0000 27

#__ type_ start__ end____ width___ exp.time_
 33 omega  145.00  171.00   1.0000    2.0000
omega____ theta____ kappa____ phi______ frames
    -      108.0000   45.0000  -30.0000 26

#__ type_ start__ end____ width___ exp.time_
 34 omega  152.00  178.00   1.0000    2.0000
omega____ theta____ kappa____ phi______ frames
    -      108.0000  111.0000 -120.0000 26

#__ type_ start__ end____ width___ exp.time_
 35 omega   94.00  126.00   1.0000    2.0000
omega____ theta____ kappa____ phi______ frames
    -      108.0000   45.0000  -30.0000 32

#__ type_ start__ end____ width___ exp.time_
 36 omega   46.00   89.00   1.0000    2.0000
omega____ theta____ kappa____ phi______ frames
    -      108.0000  -30.0000  -60.0000 43

#__ type_ start__ end____ width___ exp.time_
 37 omega   56.00  106.00   1.0000    2.0000
omega____ theta____ kappa____ phi______ frames
    -      108.0000  -94.0000 -120.0000 50

#__ type_ start__ end____ width___ exp.time_
 38 omega   57.00  103.00   1.0000    2.0000
omega____ theta____ kappa____ phi______ frames
    -      108.0000  -94.0000 -180.0000 46

#__ type_ start__ end____ width___ exp.time_
 39 omega   82.00  107.00   1.0000    2.0000
omega____ theta____ kappa____ phi______ frames
    -      108.0000  -94.0000   90.0000 25

#__ type_ start__ end____ width___ exp.time_
 40 omega   39.00   78.00   1.0000    2.0000
omega____ theta____ kappa____ phi______ frames
    -      108.0000  -94.0000   90.0000 39

#__ type_ start__ end____ width___ exp.time_
 41 omega   41.00   99.00   1.0000    2.0000
omega____ theta____ kappa____ phi______ frames
    -      108.0000  -45.0000   60.0000 58

#__ type_ start__ end____ width___ exp.time_
 42 omega   41.00   67.00   1.0000    2.0000
omega____ theta____ kappa____ phi______ frames
    -      108.0000  -45.0000 -180.0000 26

#__ type_ start__ end____ width___ exp.time_
 43 omega   55.00   89.00   1.0000    2.0000
omega____ theta____ kappa____ phi______ frames
    -      108.0000  -30.0000 -150.0000 34

#__ type_ start__ end____ width___ exp.time_
 44 omega   44.00  126.00   1.0000    2.0000
omega____ theta____ kappa____ phi______ frames
    -      108.0000  -61.0000 -120.0000 82

#__ type_ start__ end____ width___ exp.time_
 45 omega   63.00  176.00   1.0000    2.0000
omega____ theta____ kappa____ phi______ frames
    -      108.0000   15.0000  150.0000 113
;
_diffrn_measurement_device 'four-circle diffractometer'
_diffrn_measurement_device_type 'Xcalibur, Eos, Gemini'
_diffrn_measurement_method '\w scans'
_diffrn_orient_matrix_UB_11 -0.0201159000
_diffrn_orient_matrix_UB_12 -0.1032217000
_diffrn_orient_matrix_UB_13 0.0228366000
_diffrn_orient_matrix_UB_21 0.0599610000
_diffrn_orient_matrix_UB_22 0.0402898000
_diffrn_orient_matrix_UB_23 0.0857935000
_diffrn_orient_matrix_UB_31 -0.1123698000
_diffrn_orient_matrix_UB_32 -0.0046028000
_diffrn_orient_matrix_UB_33 0.0135469000
_diffrn_radiation_monochromator graphite
_diffrn_radiation_probe x-ray
_diffrn_radiation_type CuK\a
_diffrn_radiation_wavelength 1.54184
_diffrn_reflns_av_R_equivalents 0.0509
_diffrn_reflns_av_unetI/netI 0.0700
_diffrn_reflns_Laue_measured_fraction_full 0.999
_diffrn_reflns_Laue_measured_fraction_max 0.999
_diffrn_reflns_limit_h_max 9
_diffrn_reflns_limit_h_min -15
_diffrn_reflns_limit_k_max 17
_diffrn_reflns_limit_k_min -17
_diffrn_reflns_limit_l_max 21
_diffrn_reflns_limit_l_min -21
_diffrn_reflns_number 24001
_diffrn_reflns_point_group_measured_fraction_full 0.999
_diffrn_reflns_point_group_measured_fraction_max 0.999
_diffrn_reflns_theta_full 67.076
_diffrn_reflns_theta_max 67.076
_diffrn_reflns_theta_min 3.700
_diffrn_source 'Enhance (Cu) X-ray Source'
_exptl_absorpt_coefficient_mu 20.071
_exptl_absorpt_correction_T_max 0.300
_exptl_absorpt_correction_T_min 0.131
_exptl_absorpt_correction_type multi-scan
_exptl_absorpt_process_details
;
CrysAlisPro, Agilent Technologies,
Version 1.171.37.35 (release 13-08-2014 CrysAlis171 .NET)
(compiled Aug 13 2014,18:06:01)
Numerical absorption correction based on gaussian integration over
			a multifaceted crystal model
Empirical absorption correction using spherical harmonics,
 implemented in SCALE3 ABSPACK scaling algorithm.
;
_exptl_crystal_colour yellow
_exptl_crystal_density_diffrn 2.600
_exptl_crystal_description block
_exptl_crystal_F_000 2372
_exptl_crystal_size_max 0.25
_exptl_crystal_size_mid 0.2
_exptl_crystal_size_min 0.16
_refine_diff_density_max 1.367
_refine_diff_density_min -1.696
_refine_diff_density_rms 0.267
_refine_ls_extinction_method none
_refine_ls_goodness_of_fit_ref 1.038
_refine_ls_hydrogen_treatment constr
_refine_ls_matrix_type full
_refine_ls_number_parameters 910
_refine_ls_number_reflns 11286
_refine_ls_number_restraints 12
_refine_ls_restrained_S_all 1.038
_refine_ls_R_factor_all 0.0633
_refine_ls_R_factor_gt 0.0485
_refine_ls_shift/su_max 0.000
_refine_ls_shift/su_mean 0.000
_refine_ls_structure_factor_coef Fsqd
_refine_ls_weighting_details 'w=1/[\s^2^(Fo^2^)+(0.0621P)^2^] where P=(Fo^2^+2Fc^2^)/3'
_refine_ls_weighting_scheme calc
_refine_ls_wR_factor_gt 0.1173
_refine_ls_wR_factor_ref 0.1296
_reflns_Friedel_coverage 0.000
_reflns_number_gt 8987
_reflns_number_total 11286
_reflns_threshold_expression 'I > 2\s(I)'
_cod_data_source_file d0ce01578d2.cif
_cod_data_source_block 1
_cod_database_code 7241585
_shelx_shelxl_version_number 2016/6
_chemical_oxdiff_formula C36H41O44N8Mo12P1
_shelx_space_group_comment
;
The symmetry employed for this shelxl refinement is uniquely defined
by the following loop, which should always be used as a source of
symmetry information in preference to the above space-group names.
They are only intended as comments.
;
_shelx_estimated_absorpt_t_max 0.141
_shelx_estimated_absorpt_t_min 0.082
_exptl_absorpt_special_details block
_reflns_odcompleteness_completeness 99.89
_reflns_odcompleteness_iscentric 1
_reflns_odcompleteness_theta 66.97
_olex2_refinement_description
;
1. Fixed Uiso
 At 1.2 times of:
  All C(H) groups, All N(H) groups, All O(H,H) groups
2. Uiso/Uaniso restraints and constraints
Uanis(O1W) \\sim Ueq, Uanis(O3W) \\sim Ueq: with sigma of 0.02 and sigma for
terminal atoms of 0.04
3.a Riding coordinates:
 O1W(H1WA,H1WB), O2W(H2WA,H2WB), O3W(H3WA,H3WB), O4W(H4WA,H4WB)
3.b Aromatic/amide H refined with riding coordinates:
 N2(H2), N3(H3), N4(H4), N5(H5), N6(H6), N7(H7), N8(H8), C1(H1), C2(H2A),
 C3(H3A), C4(H4A), C5(H5A), C8(H8A), C9(H9), C10(H10), C11(H11), C12(H12),
 C13(H13), C14(H14), C17(H17), C18(H18), C19(H19), C20(H20), C21(H21), C22(H22),
  C23(H23), C26(H26), C27(H27), C28(H28), C29(H29), C30(H30), C31(H31),
 C32(H32), C35(H35), C36(H36)
;
_olex2_submission_special_instructions 'No special instructions were received'

loop_
_space_group_symop_operation_xyz
'x, y, z'
'-x, -y, -z'

loop_
_atom_site_label
_atom_site_type_symbol
_atom_site_fract_x
_atom_site_fract_y
_atom_site_fract_z
_atom_site_U_iso_or_equiv
_atom_site_adp_type
_atom_site_occupancy
_atom_site_site_symmetry_order
_atom_site_calc_flag
_atom_site_refinement_flags_posn
_atom_site_refinement_flags_adp
_atom_site_refinement_flags_occupancy
_atom_site_disorder_assembly
_atom_site_disorder_group
Mo1 Mo 0.38987(6) 0.48605(4) 0.29996(4) 0.02147(15) Uani 1 1 d . . . . .
Mo2 Mo 0.41802(6) 0.33929(5) 0.43944(4) 0.02221(15) Uani 1 1 d . . . . .
Mo3 Mo 0.48279(6) 0.32616(5) 0.19224(4) 0.02462(16) Uani 1 1 d . . . . .
Mo4 Mo 0.46648(6) 0.15934(5) 0.31924(4) 0.02456(16) Uani 1 1 d . . . . .
Mo5 Mo 0.31465(6) 0.09775(5) 0.13214(4) 0.02235(15) Uani 1 1 d . . . . .
Mo6 Mo 0.22499(6) 0.08352(5) 0.40484(4) 0.02247(15) Uani 1 1 d . . . . .
Mo7 Mo 0.08051(5) -0.00945(4) 0.22100(4) 0.01990(15) Uani 1 1 d . . . . .
Mo8 Mo 0.05186(6) 0.15083(5) 0.06684(4) 0.02231(15) Uani 1 1 d . . . . .
Mo9 Mo -0.00551(6) 0.13318(5) 0.32011(4) 0.02357(15) Uani 1 1 d . . . . .
Mo10 Mo 0.00748(6) 0.31305(5) 0.17512(4) 0.02541(16) Uani 1 1 d . . . . .
Mo11 Mo 0.22617(6) 0.37911(5) 0.09853(4) 0.02432(16) Uani 1 1 d . . . . .
Mo12 Mo 0.17966(6) 0.38599(5) 0.38064(4) 0.02312(15) Uani 1 1 d . . . . .
O1 O 0.2882(4) 0.3303(3) 0.3201(3) 0.0166(11) Uani 1 1 d . . . . .
O2 O 0.3389(4) 0.2137(4) 0.2333(3) 0.0159(10) Uani 1 1 d . . . . .
O3 O 0.1620(4) 0.1443(4) 0.2882(3) 0.0173(11) Uani 1 1 d . . . . .
O4 O 0.1596(4) 0.2616(3) 0.1767(3) 0.0166(11) Uani 1 1 d . . . . .
O5 O 0.2904(5) 0.5037(4) 0.3503(3) 0.0238(12) Uani 1 1 d . . . . .
O6 O 0.2961(5) 0.4593(4) 0.2020(3) 0.0237(12) Uani 1 1 d . . . . .
O7 O 0.4738(5) 0.6017(4) 0.3007(3) 0.0318(14) Uani 1 1 d . . . . .
O8 O 0.4745(5) 0.4554(4) 0.4009(3) 0.0251(12) Uani 1 1 d . . . . .
O9 O 0.4766(5) 0.4191(4) 0.2586(3) 0.0261(13) Uani 1 1 d . . . . .
O10 O 0.3078(5) 0.2087(4) 0.4436(3) 0.0232(12) Uani 1 1 d . . . . .
O11 O 0.5022(5) 0.3561(4) 0.5309(3) 0.0310(14) Uani 1 1 d . . . . .
O12 O 0.3521(5) 0.3488(4) 0.1187(3) 0.0261(13) Uani 1 1 d . . . . .
O13 O 0.5560(5) 0.2646(4) 0.2655(3) 0.0289(13) Uani 1 1 d . . . . .
O14 O 0.5868(6) 0.3880(5) 0.1540(4) 0.0398(16) Uani 1 1 d . . . . .
O15 O 0.4270(5) 0.2046(4) 0.1187(3) 0.0282(13) Uani 1 1 d . . . . .
O16 O 0.4238(5) 0.0794(4) 0.2267(3) 0.0269(13) Uani 1 1 d . . . . .
O17 O 0.3533(5) 0.0893(4) 0.3583(3) 0.0273(13) Uani 1 1 d . . . . .
O18 O 0.5776(5) 0.1331(5) 0.3714(4) 0.0389(16) Uani 1 1 d . . . . .
O19 O 0.3166(5) 0.0127(4) 0.0696(4) 0.0324(14) Uani 1 1 d . . . . .
O20 O 0.2036(5) 0.0156(4) 0.1862(3) 0.0224(12) Uani 1 1 d . . . . .
O21 O 0.1952(4) 0.1306(4) 0.0777(3) 0.0223(12) Uani 1 1 d . . . . .
O22 O 0.2579(6) 0.0216(4) 0.4811(3) 0.0365(16) Uani 1 1 d . . . . .
O23 O 0.0885(5) 0.0860(4) 0.4090(3) 0.0249(12) Uani 1 1 d . . . . .
O24 O 0.1486(5) -0.0276(4) 0.3232(3) 0.0255(13) Uani 1 1 d . . . . .
O25 O 0.0041(5) -0.1261(4) 0.1868(3) 0.0290(13) Uani 1 1 d . . . . .
O26 O -0.0382(4) 0.0147(4) 0.2642(3) 0.0232(12) Uani 1 1 d . . . . .
O27 O 0.0262(4) 0.0602(4) 0.1372(3) 0.0194(11) Uani 1 1 d . . . . .
O28 O -0.0255(5) 0.0891(4) -0.0202(3) 0.0309(14) Uani 1 1 d . . . . .
O29 O 0.1300(5) 0.2748(4) 0.0281(3) 0.0246(12) Uani 1 1 d . . . . .
O30 O -0.0454(5) 0.2097(4) 0.0880(3) 0.0246(12) Uani 1 1 d . . . . .
O31 O -0.1186(6) 0.1080(5) 0.3546(4) 0.0403(16) Uani 1 1 d . . . . .
O32 O -0.0341(5) 0.2000(4) 0.2374(3) 0.0242(12) Uani 1 1 d . . . . .
O33 O 0.0910(5) 0.2605(4) 0.3798(3) 0.0251(12) Uani 1 1 d . . . . .
O34 O -0.1110(5) 0.3398(5) 0.1593(4) 0.0380(16) Uani 1 1 d . . . . .
O35 O 0.0860(5) 0.3933(4) 0.1168(3) 0.0307(14) Uani 1 1 d . . . . .
O36 O 0.0910(4) 0.3791(4) 0.2725(3) 0.0229(12) Uani 1 1 d . . . . .
O37 O 0.2511(6) 0.4669(4) 0.0384(4) 0.0378(16) Uani 1 1 d . . . . .
O38 O 0.1264(5) 0.4488(5) 0.4295(4) 0.0376(16) Uani 1 1 d . . . . .
O39 O 0.3005(5) 0.3826(4) 0.4621(3) 0.0244(12) Uani 1 1 d . . . . .
O40 O 0.4797(4) 0.2725(4) 0.3874(3) 0.0234(12) Uani 1 1 d . . . . .
O1W O 0.7571(7) 0.0467(8) 0.1076(6) 0.105(4) Uani 1 1 d . U . . .
H1WA H 0.728221 0.023003 0.060254 0.126 Uiso 1 1 d R . . . .
H1WB H 0.815821 0.094913 0.110054 0.126 Uiso 1 1 d R . . . .
O2W O 0.6640(7) 0.1225(6) 0.2031(5) 0.069(3) Uani 1 1 d . . . . .
H2WA H 0.602197 0.131709 0.196242 0.083 Uiso 1 1 d R . . . .
H2WB H 0.667437 0.095929 0.161782 0.083 Uiso 1 1 d R . . . .
O3W O 0.8025(8) 0.3656(8) 0.3113(6) 0.127(5) Uani 1 1 d . U . . .
H3WA H 0.820755 0.414234 0.286183 0.152 Uiso 1 1 d R . . . .
H3WB H 0.731715 0.338614 0.296803 0.152 Uiso 1 1 d R . . . .
O4W O 0.7035(6) 0.5254(5) 0.3858(5) 0.056(2) Uani 1 1 d . . . . .
H4WA H 0.633502 0.495193 0.376115 0.067 Uiso 1 1 d R . . . .
H4WB H 0.725302 0.548113 0.433395 0.067 Uiso 1 1 d R . . . .
P1 P 0.23691(17) 0.23730(14) 0.25485(11) 0.0187(4) Uani 1 1 d . . . . .
N1 N 0.8733(7) 0.5297(5) 0.2308(5) 0.0342(18) Uani 1 1 d . . . . .
N2 N 0.9352(6) 0.6736(5) 0.1998(4) 0.0323(17) Uani 1 1 d . . . . .
H2 H 0.968607 0.734871 0.203402 0.039 Uiso 1 1 calc R . . . .
N3 N 0.7640(6) 0.7219(6) 0.3602(4) 0.0335(18) Uani 1 1 d . . . . .
H3 H 0.727126 0.661341 0.358001 0.040 Uiso 1 1 calc R . . . .
N4 N 0.8361(6) 0.8601(5) 0.3264(5) 0.0347(18) Uani 1 1 d . . . . .
H4 H 0.855443 0.906340 0.298368 0.042 Uiso 1 1 calc R . . . .
N5 N 0.5321(6) 0.8002(5) 0.2893(5) 0.0326(18) Uani 1 1 d . . . . .
H5 H 0.501502 0.738506 0.283745 0.039 Uiso 1 1 calc R . . . .
N6 N 0.5870(7) 0.9466(5) 0.2640(5) 0.0382(19) Uani 1 1 d . . . . .
H6 H 0.598913 0.996931 0.239250 0.046 Uiso 1 1 calc R . . . .
N7 N 0.3123(7) 0.7129(6) 0.3810(5) 0.042(2) Uani 1 1 d . . . . .
H7 H 0.304444 0.653470 0.372488 0.050 Uiso 1 1 calc R . . . .
N8 N 0.3094(8) 0.8560(7) 0.3623(6) 0.053(2) Uani 1 1 d . . . . .
H8 H 0.299214 0.904568 0.339951 0.063 Uiso 1 1 calc R . . . .
C1 C 1.0031(8) 0.5919(7) 0.3976(6) 0.040(2) Uani 1 1 d . . . . .
H1 H 0.976217 0.525983 0.382780 0.049 Uiso 1 1 calc R . . . .
C2 C 1.0544(9) 0.6266(8) 0.4739(6) 0.045(3) Uani 1 1 d . . . . .
H2A H 1.060510 0.583184 0.510653 0.054 Uiso 1 1 calc R . . . .
C3 C 1.0972(9) 0.7231(8) 0.4985(6) 0.048(3) Uani 1 1 d . . . . .
H3A H 1.130613 0.745162 0.550999 0.058 Uiso 1 1 calc R . . . .
C4 C 1.0892(9) 0.7875(8) 0.4426(7) 0.049(3) Uani 1 1 d . . . . .
H4A H 1.119054 0.853365 0.457781 0.059 Uiso 1 1 calc R . . . .
C5 C 1.0374(8) 0.7543(6) 0.3650(6) 0.038(2) Uani 1 1 d . . . . .
H5A H 1.033087 0.797576 0.327969 0.046 Uiso 1 1 calc R . . . .
C6 C 0.9914(7) 0.6553(6) 0.3423(5) 0.0279(19) Uani 1 1 d . . . . .
C7 C 0.9353(7) 0.6207(7) 0.2599(5) 0.0291(19) Uani 1 1 d . . . . .
C8 C 0.8364(8) 0.5269(8) 0.1509(6) 0.040(2) Uani 1 1 d . . . . .
H8A H 0.792679 0.472346 0.116259 0.048 Uiso 1 1 calc R . . . .
C9 C 0.8750(8) 0.6168(7) 0.1325(5) 0.036(2) Uani 1 1 d . . . . .
H9 H 0.862781 0.636645 0.082750 0.043 Uiso 1 1 calc R . . . .
C10 C 0.6507(8) 0.6371(7) 0.1939(6) 0.040(2) Uani 1 1 d . . . . .
H10 H 0.639611 0.595093 0.231796 0.048 Uiso 1 1 calc R . . . .
C11 C 0.6004(10) 0.6041(8) 0.1170(7) 0.051(3) Uani 1 1 d . . . . .
H11 H 0.554833 0.539885 0.103400 0.061 Uiso 1 1 calc R . . . .
C12 C 0.6159(9) 0.6640(9) 0.0593(6) 0.048(3) Uani 1 1 d . . . . .
H12 H 0.580455 0.641119 0.007131 0.058 Uiso 1 1 calc R . . . .
C13 C 0.6862(9) 0.7604(9) 0.0808(7) 0.054(3) Uani 1 1 d . . . . .
H13 H 0.699129 0.801553 0.042538 0.065 Uiso 1 1 calc R . . . .
C14 C 0.7360(9) 0.7942(8) 0.1578(6) 0.044(3) Uani 1 1 d . . . . .
H14 H 0.781957 0.858378 0.171279 0.053 Uiso 1 1 calc R . . . .
C15 C 0.7188(7) 0.7337(7) 0.2159(5) 0.030(2) Uani 1 1 d . . . . .
C16 C 0.7722(7) 0.7704(7) 0.2982(5) 0.0287(19) Uani 1 1 d . . . . .
C17 C 0.8216(8) 0.7807(7) 0.4270(6) 0.037(2) Uani 1 1 d . . . . .
H17 H 0.828626 0.763693 0.477681 0.044 Uiso 1 1 calc R . . . .
C18 C 0.8668(9) 0.8692(7) 0.4051(6) 0.040(2) Uani 1 1 d . . . . .
H18 H 0.910469 0.925407 0.437877 0.048 Uiso 1 1 calc R . . . .
C19 C 0.4186(9) 0.7288(7) 0.1225(6) 0.044(3) Uani 1 1 d . . . . .
H19 H 0.409188 0.682970 0.157766 0.052 Uiso 1 1 calc R . . . .
C20 C 0.3722(9) 0.7026(7) 0.0444(6) 0.044(3) Uani 1 1 d . . . . .
H20 H 0.328894 0.638467 0.027491 0.053 Uiso 1 1 calc R . . . .
C21 C 0.3868(9) 0.7668(8) -0.0101(7) 0.050(3) Uani 1 1 d . . . . .
H21 H 0.355135 0.746773 -0.063073 0.060 Uiso 1 1 calc R . . . .
C22 C 0.4501(10) 0.8628(8) 0.0160(7) 0.058(3) Uani 1 1 d . . . . .
H22 H 0.461893 0.907657 -0.019814 0.069 Uiso 1 1 calc R . . . .
C23 C 0.4947(10) 0.8913(7) 0.0929(7) 0.051(3) Uani 1 1 d . . . . .
H23 H 0.535681 0.956029 0.109382 0.061 Uiso 1 1 calc R . . . .
C24 C 0.4805(8) 0.8255(7) 0.1485(6) 0.034(2) Uani 1 1 d . . . . .
C25 C 0.5312(8) 0.8570(7) 0.2310(6) 0.034(2) Uani 1 1 d . . . . .
C26 C 0.5897(8) 0.8562(7) 0.3597(6) 0.037(2) Uani 1 1 d . . . . .
H26 H 0.602535 0.834556 0.408809 0.045 Uiso 1 1 calc R . . . .
C27 C 0.6231(8) 0.9472(7) 0.3432(6) 0.038(2) Uani 1 1 d . . . . .
H27 H 0.663454 1.001276 0.379003 0.046 Uiso 1 1 calc R . . . .
C28 C 0.1793(9) 0.6412(7) 0.2130(6) 0.042(3) Uani 1 1 d . . . . .
H28 H 0.178058 0.593234 0.246315 0.050 Uiso 1 1 calc R . . . .
C29 C 0.1304(9) 0.6185(8) 0.1348(6) 0.044(3) Uani 1 1 d . . . . .
H29 H 0.098066 0.553980 0.114916 0.053 Uiso 1 1 calc R . . . .
C30 C 0.1275(9) 0.6891(8) 0.0837(6) 0.044(3) Uani 1 1 d . . . . .
H30 H 0.091532 0.671697 0.030854 0.052 Uiso 1 1 calc R . . . .
C31 C 0.1787(8) 0.7850(7) 0.1125(6) 0.042(2) Uani 1 1 d . . . . .
H31 H 0.178766 0.832461 0.078803 0.050 Uiso 1 1 calc R . . . .
C32 C 0.2299(8) 0.8106(7) 0.1915(6) 0.038(2) Uani 1 1 d . . . . .
H32 H 0.263065 0.875218 0.210869 0.045 Uiso 1 1 calc R . . . .
C33 C 0.2317(8) 0.7395(6) 0.2421(5) 0.032(2) Uani 1 1 d . . . . .
C34 C 0.2823(8) 0.7691(7) 0.3252(5) 0.032(2) Uani 1 1 d . . . . .
C35 C 0.3574(8) 0.7666(9) 0.4532(6) 0.049(3) Uani 1 1 d . . . . .
H35 H 0.383658 0.745341 0.500604 0.059 Uiso 1 1 calc R . . . .
C36 C 0.3556(10) 0.8579(10) 0.4409(7) 0.060(4) Uani 1 1 d . . . . .
H36 H 0.380636 0.910302 0.478318 0.072 Uiso 1 1 calc R . . . .

loop_
_atom_site_aniso_label
_atom_site_aniso_U_11
_atom_site_aniso_U_22
_atom_site_aniso_U_33
_atom_site_aniso_U_23
_atom_site_aniso_U_13
_atom_site_aniso_U_12
Mo1 0.0282(4) 0.0120(3) 0.0203(3) 0.0024(2) 0.0039(3) 0.0041(3)
Mo2 0.0283(4) 0.0176(3) 0.0160(3) 0.0011(2) -0.0018(3) 0.0077(3)
Mo3 0.0255(4) 0.0201(3) 0.0281(4) 0.0030(3) 0.0114(3) 0.0048(3)
Mo4 0.0250(4) 0.0256(4) 0.0243(3) 0.0037(3) 0.0023(3) 0.0135(3)
Mo5 0.0276(4) 0.0188(3) 0.0210(3) -0.0007(3) 0.0078(3) 0.0077(3)
Mo6 0.0324(4) 0.0168(3) 0.0157(3) 0.0056(2) 0.0036(3) 0.0076(3)
Mo7 0.0258(3) 0.0127(3) 0.0183(3) 0.0024(2) 0.0047(3) 0.0042(3)
Mo8 0.0301(4) 0.0169(3) 0.0151(3) 0.0008(2) -0.0020(3) 0.0082(3)
Mo9 0.0264(4) 0.0201(3) 0.0259(3) 0.0042(3) 0.0107(3) 0.0076(3)
Mo10 0.0295(4) 0.0241(3) 0.0247(3) 0.0045(3) 0.0015(3) 0.0162(3)
Mo11 0.0351(4) 0.0172(3) 0.0173(3) 0.0068(3) 0.0038(3) 0.0071(3)
Mo12 0.0291(4) 0.0192(3) 0.0230(3) -0.0004(3) 0.0077(3) 0.0105(3)
O1 0.018(3) 0.011(2) 0.017(3) 0.000(2) 0.003(2) 0.002(2)
O2 0.017(3) 0.014(3) 0.018(3) 0.002(2) 0.005(2) 0.007(2)
O3 0.020(3) 0.015(3) 0.014(2) 0.005(2) 0.004(2) 0.003(2)
O4 0.026(3) 0.011(2) 0.014(3) 0.005(2) 0.005(2) 0.008(2)
O5 0.031(3) 0.014(3) 0.025(3) 0.008(2) 0.009(2) 0.006(2)
O6 0.032(3) 0.018(3) 0.019(3) 0.002(2) 0.001(2) 0.010(2)
O7 0.040(4) 0.018(3) 0.029(3) 0.004(2) 0.008(3) 0.000(3)
O8 0.030(3) 0.018(3) 0.022(3) 0.007(2) 0.002(2) 0.007(2)
O9 0.026(3) 0.022(3) 0.027(3) 0.003(2) 0.006(2) 0.004(3)
O10 0.028(3) 0.020(3) 0.016(3) 0.003(2) 0.001(2) 0.005(2)
O11 0.044(4) 0.025(3) 0.020(3) -0.001(2) -0.006(3) 0.018(3)
O12 0.030(3) 0.023(3) 0.021(3) -0.001(2) 0.009(2) 0.003(3)
O13 0.032(3) 0.022(3) 0.031(3) 0.001(3) 0.008(3) 0.008(3)
O14 0.045(4) 0.034(4) 0.043(4) 0.004(3) 0.022(3) 0.010(3)
O15 0.033(3) 0.024(3) 0.025(3) -0.002(2) 0.009(3) 0.005(3)
O16 0.027(3) 0.028(3) 0.030(3) 0.007(3) 0.005(3) 0.016(3)
O17 0.037(3) 0.021(3) 0.024(3) 0.002(2) 0.002(3) 0.015(3)
O18 0.040(4) 0.041(4) 0.039(4) 0.002(3) 0.002(3) 0.024(3)
O19 0.038(4) 0.026(3) 0.035(4) -0.006(3) 0.012(3) 0.012(3)
O20 0.033(3) 0.015(3) 0.022(3) 0.000(2) 0.007(2) 0.011(2)
O21 0.023(3) 0.027(3) 0.018(3) 0.007(2) 0.005(2) 0.010(2)
O22 0.054(4) 0.026(3) 0.022(3) 0.009(3) 0.000(3) 0.012(3)
O23 0.033(3) 0.022(3) 0.021(3) 0.006(2) 0.012(3) 0.007(3)
O24 0.038(3) 0.016(3) 0.019(3) 0.005(2) 0.005(2) 0.006(3)
O25 0.036(3) 0.015(3) 0.028(3) 0.005(2) 0.005(3) 0.002(3)
O26 0.022(3) 0.016(3) 0.024(3) 0.001(2) 0.005(2) 0.000(2)
O27 0.025(3) 0.015(3) 0.018(3) 0.005(2) 0.006(2) 0.006(2)
O28 0.044(4) 0.022(3) 0.019(3) -0.003(2) -0.001(3) 0.009(3)
O29 0.038(3) 0.017(3) 0.014(3) 0.006(2) 0.004(2) 0.006(3)
O30 0.028(3) 0.021(3) 0.026(3) 0.003(2) 0.002(2) 0.013(3)
O31 0.044(4) 0.036(4) 0.041(4) 0.006(3) 0.020(3) 0.009(3)
O32 0.028(3) 0.018(3) 0.022(3) 0.003(2) 0.001(2) 0.006(2)
O33 0.030(3) 0.022(3) 0.023(3) 0.002(2) 0.007(2) 0.009(3)
O34 0.032(4) 0.040(4) 0.039(4) -0.001(3) -0.003(3) 0.019(3)
O35 0.041(4) 0.020(3) 0.029(3) 0.007(3) 0.002(3) 0.013(3)
O36 0.024(3) 0.022(3) 0.016(3) -0.001(2) -0.003(2) 0.007(2)
O37 0.053(4) 0.017(3) 0.031(3) 0.009(3) 0.001(3) 0.004(3)
O38 0.044(4) 0.034(4) 0.038(4) -0.006(3) 0.012(3) 0.016(3)
O39 0.032(3) 0.023(3) 0.016(3) -0.001(2) 0.003(2) 0.009(3)
O40 0.025(3) 0.019(3) 0.023(3) -0.003(2) -0.001(2) 0.008(2)
O1W 0.050(6) 0.145(11) 0.076(7) -0.023(7) 0.021(5) -0.024(6)
O2W 0.083(7) 0.064(6) 0.079(7) 0.031(5) 0.038(5) 0.036(5)
O3W 0.071(7) 0.128(10) 0.112(9) 0.083(8) -0.017(6) -0.024(6)
O4W 0.043(4) 0.041(4) 0.069(6) 0.006(4) 0.012(4) -0.001(4)
P1 0.0236(10) 0.0154(10) 0.0165(9) 0.0032(8) 0.0036(8) 0.0073(8)
N1 0.040(5) 0.028(4) 0.031(4) 0.006(3) 0.008(4) 0.010(4)
N2 0.040(5) 0.021(4) 0.034(4) 0.013(3) 0.008(3) 0.010(3)
N3 0.038(4) 0.032(4) 0.031(4) 0.009(3) 0.014(4) 0.010(4)
N4 0.036(4) 0.026(4) 0.038(4) 0.013(3) 0.018(4) 0.001(3)
N5 0.039(5) 0.021(4) 0.040(5) 0.006(3) 0.013(4) 0.011(3)
N6 0.045(5) 0.022(4) 0.048(5) 0.009(4) 0.013(4) 0.011(4)
N7 0.052(5) 0.041(5) 0.040(5) 0.010(4) 0.009(4) 0.028(4)
N8 0.060(6) 0.048(6) 0.058(6) -0.004(5) 0.011(5) 0.034(5)
C1 0.038(6) 0.030(5) 0.043(6) 0.007(4) 0.006(5) 0.004(4)
C2 0.062(7) 0.040(6) 0.033(5) 0.013(5) 0.012(5) 0.019(5)
C3 0.044(6) 0.055(7) 0.030(5) 0.003(5) 0.005(5) 0.002(5)
C4 0.053(7) 0.036(6) 0.051(7) 0.004(5) 0.012(6) 0.009(5)
C5 0.047(6) 0.022(5) 0.046(6) 0.014(4) 0.015(5) 0.012(4)
C6 0.023(4) 0.030(5) 0.029(5) 0.002(4) 0.009(4) 0.005(4)
C7 0.031(5) 0.031(5) 0.031(5) 0.012(4) 0.013(4) 0.015(4)
C8 0.041(6) 0.040(6) 0.035(5) 0.002(4) 0.008(4) 0.011(5)
C9 0.044(6) 0.037(5) 0.027(5) 0.008(4) 0.006(4) 0.019(5)
C10 0.049(6) 0.045(6) 0.034(5) 0.012(5) 0.017(5) 0.024(5)
C11 0.064(8) 0.042(6) 0.046(7) -0.003(5) 0.013(6) 0.020(6)
C12 0.056(7) 0.069(8) 0.026(5) 0.008(5) 0.013(5) 0.030(6)
C13 0.048(7) 0.077(9) 0.044(7) 0.031(6) 0.019(5) 0.025(6)
C14 0.040(6) 0.053(7) 0.046(6) 0.021(5) 0.016(5) 0.021(5)
C15 0.025(5) 0.047(6) 0.030(5) 0.016(4) 0.015(4) 0.021(4)
C16 0.029(5) 0.037(5) 0.027(5) 0.011(4) 0.013(4) 0.017(4)
C17 0.040(6) 0.040(6) 0.036(5) 0.011(4) 0.018(4) 0.016(5)
C18 0.052(6) 0.034(5) 0.031(5) -0.001(4) 0.015(5) 0.006(5)
C19 0.047(6) 0.035(6) 0.052(7) 0.013(5) 0.022(5) 0.012(5)
C20 0.057(7) 0.024(5) 0.042(6) 0.002(4) 0.012(5) 0.004(5)
C21 0.048(7) 0.053(7) 0.042(6) -0.008(5) 0.004(5) 0.016(6)
C22 0.074(9) 0.042(7) 0.045(7) 0.018(5) 0.009(6) 0.010(6)
C23 0.064(8) 0.025(5) 0.048(7) 0.009(5) 0.007(6) 0.003(5)
C24 0.034(5) 0.030(5) 0.041(6) 0.008(4) 0.011(4) 0.014(4)
C25 0.031(5) 0.035(5) 0.046(6) 0.018(4) 0.015(4) 0.017(4)
C26 0.049(6) 0.035(5) 0.037(5) 0.010(4) 0.013(5) 0.025(5)
C27 0.045(6) 0.031(5) 0.035(5) -0.001(4) 0.005(4) 0.015(5)
C28 0.056(7) 0.031(5) 0.052(6) 0.023(5) 0.022(5) 0.027(5)
C29 0.050(6) 0.033(6) 0.045(6) 0.002(5) 0.007(5) 0.015(5)
C30 0.047(6) 0.050(7) 0.034(5) 0.006(5) 0.000(5) 0.025(5)
C31 0.047(6) 0.036(6) 0.048(6) 0.015(5) 0.008(5) 0.024(5)
C32 0.039(5) 0.026(5) 0.047(6) 0.009(4) 0.001(5) 0.017(4)
C33 0.042(5) 0.027(5) 0.033(5) 0.007(4) 0.010(4) 0.019(4)
C34 0.032(5) 0.040(5) 0.031(5) 0.008(4) 0.002(4) 0.025(4)
C35 0.045(6) 0.073(8) 0.042(6) 0.010(6) 0.000(5) 0.045(6)
C36 0.056(7) 0.098(10) 0.038(6) -0.005(6) -0.004(5) 0.055(8)

loop_
_atom_type_symbol
_atom_type_description
_atom_type_scat_dispersion_real
_atom_type_scat_dispersion_imag
_atom_type_scat_source
C C 0.0181 0.0091 'International Tables Vol C Tables 4.2.6.8 and 6.1.1.4'
H H 0.0000 0.0000 'International Tables Vol C Tables 4.2.6.8 and 6.1.1.4'
Mo Mo -0.0483 2.7339 'International Tables Vol C Tables 4.2.6.8 and 6.1.1.4'
N N 0.0311 0.0180 'International Tables Vol C Tables 4.2.6.8 and 6.1.1.4'
O O 0.0492 0.0322 'International Tables Vol C Tables 4.2.6.8 and 6.1.1.4'
P P 0.2955 0.4335 'International Tables Vol C Tables 4.2.6.8 and 6.1.1.4'

loop_
_exptl_crystal_face_index_h
_exptl_crystal_face_index_k
_exptl_crystal_face_index_l
_exptl_crystal_face_perp_dist
_exptl_oxdiff_crystal_face_indexfrac_h
_exptl_oxdiff_crystal_face_indexfrac_k
_exptl_oxdiff_crystal_face_indexfrac_l
_exptl_oxdiff_crystal_face_x
_exptl_oxdiff_crystal_face_y
_exptl_oxdiff_crystal_face_z
-9 3 3 0.1106 -8.5373 2.6775 3.4662 -0.0255 -0.1067 0.9940
1 0 11 0.0784 0.7252 -0.0061 10.8063 0.2328 0.9703 0.0649
8 -3 -7 0.0752 7.7626 -2.5190 -7.3864 -0.0648 -0.2697 -0.9607
-5 1 -7 0.0408 -4.9140 1.3549 -7.3439 -0.2087 -0.8701 0.4465
-8 7 3 0.0836 -7.5534 6.9884 3.3759 -0.4923 0.1183 0.8623
-1 9 -1 0.0510 -1.2651 9.4448 -0.8421 -0.9687 0.2324 0.0873
8 -3 -5 0.0886 8.4647 -3.2660 -4.5597 0.0627 -0.0152 -0.9979
0 -7 8 0.0471 -0.0057 -6.9925 8.0011 0.9046 0.4044 0.1412
1 -4 -10 0.0708 1.0059 -4.0077 -9.9964 0.1652 -0.9588 -0.2300

loop_
_geom_angle_atom_site_label_1
_geom_angle_atom_site_label_2
_geom_angle_atom_site_label_3
_geom_angle
_geom_angle_site_symmetry_1
_geom_angle_site_symmetry_3
_geom_angle_publ_flag
O5 Mo1 O1 76.3(2) . . ?
O5 Mo1 O8 88.8(2) . . ?
O5 Mo1 O9 158.9(2) . . ?
O6 Mo1 O1 86.1(2) . . ?
O6 Mo1 O5 97.0(2) . . ?
O6 Mo1 O8 155.8(2) . . ?
O6 Mo1 O9 85.8(2) . . ?
O7 Mo1 O1 170.9(2) . . ?
O7 Mo1 O5 100.9(3) . . ?
O7 Mo1 O6 102.9(3) . . ?
O7 Mo1 O8 99.0(3) . . ?
O7 Mo1 O9 98.8(3) . . ?
O8 Mo1 O1 72.4(2) . . ?
O9 Mo1 O1 83.0(2) . . ?
O9 Mo1 O8 80.8(2) . . ?
O8 Mo2 O1 75.0(2) . . ?
O8 Mo2 O10 157.3(2) . . ?
O8 Mo2 O39 89.0(2) . . ?
O8 Mo2 O40 96.0(3) . . ?
O10 Mo2 O1 82.43(19) . . ?
O11 Mo2 O1 171.2(2) . . ?
O11 Mo2 O8 103.2(3) . . ?
O11 Mo2 O10 98.9(3) . . ?
O11 Mo2 O39 98.5(3) . . ?
O11 Mo2 O40 101.4(3) . . ?
O39 Mo2 O1 73.0(2) . . ?
O39 Mo2 O10 82.4(2) . . ?
O40 Mo2 O1 87.4(2) . . ?
O40 Mo2 O10 84.8(2) . . ?
O40 Mo2 O39 157.8(2) . . ?
O9 Mo3 O2 88.0(2) . . ?
O9 Mo3 O12 84.3(2) . . ?
O9 Mo3 O13 99.0(3) . . ?
O9 Mo3 O15 158.0(2) . . ?
O12 Mo3 O2 81.9(2) . . ?
O12 Mo3 O15 81.8(2) . . ?
O13 Mo3 O2 75.6(2) . . ?
O13 Mo3 O12 157.1(2) . . ?
O13 Mo3 O15 87.6(3) . . ?
O14 Mo3 O2 169.0(3) . . ?
O14 Mo3 O9 102.9(3) . . ?
O14 Mo3 O12 100.4(3) . . ?
O14 Mo3 O13 100.8(3) . . ?
O14 Mo3 O15 96.4(3) . . ?
O15 Mo3 O2 73.2(2) . . ?
O13 Mo4 O2 73.0(2) . . ?
O16 Mo4 O2 75.8(2) . . ?
O16 Mo4 O13 87.0(2) . . ?
O16 Mo4 O40 156.6(2) . . ?
O17 Mo4 O2 88.4(2) . . ?
O17 Mo4 O13 159.5(2) . . ?
O17 Mo4 O16 96.8(3) . . ?
O17 Mo4 O40 87.2(2) . . ?
O18 Mo4 O2 168.2(3) . . ?
O18 Mo4 O13 95.4(3) . . ?
O18 Mo4 O16 101.6(3) . . ?
O18 Mo4 O17 103.4(3) . . ?
O18 Mo4 O40 99.8(3) . . ?
O40 Mo4 O2 81.4(2) . . ?
O40 Mo4 O13 81.8(2) . . ?
O15 Mo5 O2 75.9(2) . . ?
O15 Mo5 O16 88.6(3) . . ?
O15 Mo5 O20 156.7(2) . . ?
O15 Mo5 O21 97.6(3) . . ?
O16 Mo5 O2 72.7(2) . . ?
O16 Mo5 O20 81.5(2) . . ?
O19 Mo5 O2 170.4(2) . . ?
O19 Mo5 O15 102.0(3) . . ?
O19 Mo5 O16 98.0(3) . . ?
O19 Mo5 O20 100.3(3) . . ?
O19 Mo5 O21 102.8(3) . . ?
O20 Mo5 O2 80.96(19) . . ?
O21 Mo5 O2 86.7(2) . . ?
O21 Mo5 O16 156.5(2) . . ?
O21 Mo5 O20 84.2(2) . . ?
O10 Mo6 O3 86.4(2) . . ?
O10 Mo6 O17 85.5(2) . . ?
O10 Mo6 O23 97.6(2) . . ?
O10 Mo6 O24 155.9(2) . . ?
O17 Mo6 O3 82.3(2) . . ?
O22 Mo6 O3 170.6(2) . . ?
O22 Mo6 O10 103.0(3) . . ?
O22 Mo6 O17 97.7(3) . . ?
O22 Mo6 O23 102.3(3) . . ?
O22 Mo6 O24 97.8(3) . . ?
O23 Mo6 O3 76.6(2) . . ?
O23 Mo6 O17 158.5(2) . . ?
O23 Mo6 O24 89.8(2) . . ?
O24 Mo6 O3 73.0(2) . . ?
O24 Mo6 O17 79.6(2) . . ?
O20 Mo7 O3 87.9(2) . . ?
O20 Mo7 O24 96.0(2) . . ?
O20 Mo7 O26 159.4(2) . . ?
O20 Mo7 O27 87.0(2) . . ?
O24 Mo7 O3 75.0(2) . . ?
O24 Mo7 O26 87.1(2) . . ?
O24 Mo7 O27 156.8(2) . . ?
O25 Mo7 O3 167.1(2) . . ?
O25 Mo7 O20 104.1(3) . . ?
O25 Mo7 O24 98.8(3) . . ?
O25 Mo7 O26 95.5(3) . . ?
O25 Mo7 O27 102.8(3) . . ?
O26 Mo7 O3 73.20(19) . . ?
O27 Mo7 O3 82.2(2) . . ?
O27 Mo7 O26 82.5(2) . . ?
O21 Mo8 O4 81.8(2) . . ?
O21 Mo8 O29 83.1(2) . . ?
O27 Mo8 O4 85.8(2) . . ?
O27 Mo8 O21 86.2(2) . . ?
O27 Mo8 O29 157.1(2) . . ?
O27 Mo8 O30 95.1(2) . . ?
O28 Mo8 O4 169.7(2) . . ?
O28 Mo8 O21 101.8(3) . . ?
O28 Mo8 O27 104.0(3) . . ?
O28 Mo8 O29 98.0(3) . . ?
O28 Mo8 O30 100.3(3) . . ?
O29 Mo8 O4 72.74(19) . . ?
O30 Mo8 O4 75.3(2) . . ?
O30 Mo8 O21 156.9(2) . . ?
O30 Mo8 O29 87.1(2) . . ?
O23 Mo9 O3 72.44(19) . . ?
O26 Mo9 O3 75.1(2) . . ?
O26 Mo9 O23 86.2(2) . . ?
O26 Mo9 O33 156.6(2) . . ?
O31 Mo9 O3 168.1(3) . . ?
O31 Mo9 O23 96.6(3) . . ?
O31 Mo9 O26 100.1(3) . . ?
O31 Mo9 O32 104.7(3) . . ?
O31 Mo9 O33 101.0(3) . . ?
O32 Mo9 O3 86.9(2) . . ?
O32 Mo9 O23 157.2(2) . . ?
O32 Mo9 O26 97.7(2) . . ?
O32 Mo9 O33 86.3(2) . . ?
O33 Mo9 O3 82.2(2) . . ?
O33 Mo9 O23 81.7(2) . . ?
O30 Mo10 O4 73.1(2) . . ?
O30 Mo10 O32 82.5(2) . . ?
O32 Mo10 O4 82.2(2) . . ?
O34 Mo10 O4 170.6(3) . . ?
O34 Mo10 O30 97.8(3) . . ?
O34 Mo10 O32 99.0(3) . . ?
O34 Mo10 O35 103.0(3) . . ?
O34 Mo10 O36 102.7(3) . . ?
O35 Mo10 O4 75.0(2) . . ?
O35 Mo10 O30 88.3(3) . . ?
O35 Mo10 O32 157.0(2) . . ?
O35 Mo10 O36 97.8(3) . . ?
O36 Mo10 O4 86.7(2) . . ?
O36 Mo10 O30 156.7(2) . . ?
O36 Mo10 O32 83.4(2) . . ?
O6 Mo11 O4 81.6(2) . . ?
O6 Mo11 O35 81.5(2) . . ?
O12 Mo11 O4 87.7(2) . . ?
O12 Mo11 O6 85.6(2) . . ?
O12 Mo11 O29 99.3(3) . . ?
O12 Mo11 O35 157.7(2) . . ?
O29 Mo11 O4 76.1(2) . . ?
O29 Mo11 O6 156.9(2) . . ?
O29 Mo11 O35 86.0(2) . . ?
O35 Mo11 O4 72.5(2) . . ?
O37 Mo11 O4 169.4(3) . . ?
O37 Mo11 O6 99.7(3) . . ?
O37 Mo11 O12 103.0(3) . . ?
O37 Mo11 O29 101.1(3) . . ?
O37 Mo11 O35 97.2(3) . . ?
O5 Mo12 O1 72.9(2) . . ?
O33 Mo12 O1 88.4(2) . . ?
O33 Mo12 O5 159.7(2) . . ?
O33 Mo12 O36 86.8(2) . . ?
O33 Mo12 O39 95.9(2) . . ?
O36 Mo12 O1 82.7(2) . . ?
O36 Mo12 O5 83.1(2) . . ?
O38 Mo12 O1 167.3(3) . . ?
O38 Mo12 O5 95.7(3) . . ?
O38 Mo12 O33 103.6(3) . . ?
O38 Mo12 O36 101.8(3) . . ?
O38 Mo12 O39 99.4(3) . . ?
O39 Mo12 O1 74.9(2) . . ?
O39 Mo12 O5 87.0(2) . . ?
O39 Mo12 O36 157.4(2) . . ?
Mo1 O1 Mo2 91.74(17) . . ?
Mo1 O1 Mo12 91.88(18) . . ?
Mo12 O1 Mo2 91.78(18) . . ?
P1 O1 Mo1 124.8(3) . . ?
P1 O1 Mo2 123.3(3) . . ?
P1 O1 Mo12 123.8(3) . . ?
Mo3 O2 Mo5 90.51(17) . . ?
Mo4 O2 Mo3 91.65(17) . . ?
Mo4 O2 Mo5 91.29(17) . . ?
P1 O2 Mo3 124.3(3) . . ?
P1 O2 Mo4 124.6(3) . . ?
P1 O2 Mo5 124.4(3) . . ?
Mo6 O3 Mo9 90.74(17) . . ?
Mo7 O3 Mo6 91.72(18) . . ?
Mo7 O3 Mo9 91.99(18) . . ?
P1 O3 Mo6 124.9(3) . . ?
P1 O3 Mo7 123.7(3) . . ?
P1 O3 Mo9 124.0(3) . . ?
Mo8 O4 Mo10 90.90(18) . . ?
Mo11 O4 Mo8 91.26(17) . . ?
Mo11 O4 Mo10 91.41(17) . . ?
P1 O4 Mo8 124.6(3) . . ?
P1 O4 Mo10 124.0(3) . . ?
P1 O4 Mo11 124.6(3) . . ?
Mo1 O5 Mo12 118.9(3) . . ?
Mo1 O6 Mo11 151.5(3) . . ?
Mo2 O8 Mo1 120.8(3) . . ?
Mo3 O9 Mo1 150.9(3) . . ?
Mo6 O10 Mo2 152.8(3) . . ?
Mo11 O12 Mo3 152.2(3) . . ?
Mo3 O13 Mo4 119.7(3) . . ?
Mo5 O15 Mo3 120.4(3) . . ?
Mo4 O16 Mo5 120.3(3) . . ?
Mo4 O17 Mo6 149.1(3) . . ?
Mo7 O20 Mo5 151.6(3) . . ?
Mo5 O21 Mo8 152.7(3) . . ?
Mo6 O23 Mo9 120.2(3) . . ?
Mo7 O24 Mo6 120.3(3) . . ?
Mo9 O26 Mo7 119.7(3) . . ?
Mo8 O27 Mo7 150.9(3) . . ?
Mo11 O29 Mo8 119.9(3) . . ?
Mo8 O30 Mo10 120.7(3) . . ?
Mo9 O32 Mo10 152.7(3) . . ?
Mo12 O33 Mo9 149.2(3) . . ?
Mo10 O35 Mo11 121.1(3) . . ?
Mo10 O36 Mo12 152.3(3) . . ?
Mo12 O39 Mo2 120.3(3) . . ?
Mo2 O40 Mo4 151.3(3) . . ?
H1WA O1W H1WB 108.1 . . ?
H2WA O2W H2WB 111.2 . . ?
H3WA O3W H3WB 108.5 . . ?
H4WA O4W H4WB 106.0 . . ?
O2 P1 O1 109.5(3) . . ?
O3 P1 O1 110.1(3) . . ?
O3 P1 O2 109.2(3) . . ?
O3 P1 O4 109.7(3) . . ?
O4 P1 O1 109.1(3) . . ?
O4 P1 O2 109.2(3) . . ?
C7 N1 C8 108.4(8) . . ?
C7 N2 H2 125.0 . . ?
C7 N2 C9 110.1(8) . . ?
C9 N2 H2 125.0 . . ?
C16 N3 H3 124.6 . . ?
C16 N3 C17 110.8(8) . . ?
C17 N3 H3 124.6 . . ?
C16 N4 H4 124.6 . . ?
C16 N4 C18 110.9(8) . . ?
C18 N4 H4 124.6 . . ?
C25 N5 H5 125.2 . . ?
C25 N5 C26 109.6(8) . . ?
C26 N5 H5 125.2 . . ?
C25 N6 H6 124.9 . . ?
C25 N6 C27 110.1(8) . . ?
C27 N6 H6 124.9 . . ?
C34 N7 H7 125.2 . . ?
C34 N7 C35 109.6(9) . . ?
C35 N7 H7 125.2 . . ?
C34 N8 H8 124.3 . . ?
C34 N8 C36 111.4(10) . . ?
C36 N8 H8 124.3 . . ?
C2 C1 H1 120.2 . . ?
C2 C1 C6 119.6(9) . . ?
C6 C1 H1 120.2 . . ?
C1 C2 H2A 118.8 . . ?
C1 C2 C3 122.3(10) . . ?
C3 C2 H2A 118.8 . . ?
C2 C3 H3A 120.9 . . ?
C2 C3 C4 118.2(10) . . ?
C4 C3 H3A 120.9 . . ?
C3 C4 H4A 119.7 . . ?
C5 C4 C3 120.6(10) . . ?
C5 C4 H4A 119.7 . . ?
C4 C5 H5A 120.2 . . ?
C4 C5 C6 119.7(9) . . ?
C6 C5 H5A 120.2 . . ?
C1 C6 C5 119.5(9) . . ?
C1 C6 C7 121.2(9) . . ?
C5 C6 C7 119.3(8) . . ?
N1 C7 C6 126.3(8) . . ?
N2 C7 N1 107.0(8) . . ?
N2 C7 C6 126.8(9) . . ?
N1 C8 H8A 126.3 . . ?
C9 C8 N1 107.4(9) . . ?
C9 C8 H8A 126.3 . . ?
N2 C9 H9 126.4 . . ?
C8 C9 N2 107.1(8) . . ?
C8 C9 H9 126.4 . . ?
C11 C10 H10 119.8 . . ?
C11 C10 C15 120.5(10) . . ?
C15 C10 H10 119.8 . . ?
C10 C11 H11 119.3 . . ?
C10 C11 C12 121.4(11) . . ?
C12 C11 H11 119.3 . . ?
C11 C12 H12 120.7 . . ?
C11 C12 C13 118.5(10) . . ?
C13 C12 H12 120.7 . . ?
C12 C13 H13 119.8 . . ?
C14 C13 C12 120.5(10) . . ?
C14 C13 H13 119.8 . . ?
C13 C14 H14 119.6 . . ?
C13 C14 C15 120.8(11) . . ?
C15 C14 H14 119.6 . . ?
C10 C15 C16 121.1(8) . . ?
C14 C15 C10 118.4(10) . . ?
C14 C15 C16 120.5(9) . . ?
N3 C16 C15 127.6(9) . . ?
N4 C16 N3 105.6(8) . . ?
N4 C16 C15 126.8(8) . . ?
N3 C17 H17 127.0 . . ?
N3 C17 C18 106.0(9) . . ?
C18 C17 H17 127.0 . . ?
N4 C18 C17 106.7(9) . . ?
N4 C18 H18 126.7 . . ?
C17 C18 H18 126.7 . . ?
C20 C19 H19 120.6 . . ?
C20 C19 C24 118.9(10) . . ?
C24 C19 H19 120.6 . . ?
C19 C20 H20 118.6 . . ?
C19 C20 C21 122.8(10) . . ?
C21 C20 H20 118.6 . . ?
C20 C21 H21 121.0 . . ?
C20 C21 C22 118.0(11) . . ?
C22 C21 H21 121.0 . . ?
C21 C22 H22 119.7 . . ?
C23 C22 C21 120.6(11) . . ?
C23 C22 H22 119.7 . . ?
C22 C23 H23 119.3 . . ?
C22 C23 C24 121.3(10) . . ?
C24 C23 H23 119.3 . . ?
C19 C24 C23 118.3(10) . . ?
C19 C24 C25 120.9(9) . . ?
C23 C24 C25 120.7(9) . . ?
N5 C25 C24 126.5(9) . . ?
N6 C25 N5 106.2(9) . . ?
N6 C25 C24 127.3(9) . . ?
N5 C26 H26 126.8 . . ?
C27 C26 N5 106.4(9) . . ?
C27 C26 H26 126.8 . . ?
N6 C27 H27 126.2 . . ?
C26 C27 N6 107.6(9) . . ?
C26 C27 H27 126.2 . . ?
C29 C28 H28 120.8 . . ?
C29 C28 C33 118.4(9) . . ?
C33 C28 H28 120.8 . . ?
C28 C29 H29 119.0 . . ?
C28 C29 C30 122.1(10) . . ?
C30 C29 H29 119.0 . . ?
C29 C30 H30 120.4 . . ?
C31 C30 C29 119.2(10) . . ?
C31 C30 H30 120.4 . . ?
C30 C31 H31 119.9 . . ?
C30 C31 C32 120.2(9) . . ?
C32 C31 H31 119.9 . . ?
C31 C32 H32 119.9 . . ?
C31 C32 C33 120.1(9) . . ?
C33 C32 H32 119.9 . . ?
C28 C33 C34 121.3(9) . . ?
C32 C33 C28 120.0(9) . . ?
C32 C33 C34 118.6(9) . . ?
N7 C34 C33 126.7(9) . . ?
N8 C34 N7 106.1(9) . . ?
N8 C34 C33 127.2(9) . . ?
N7 C35 H35 126.7 . . ?
C36 C35 N7 106.5(9) . . ?
C36 C35 H35 126.7 . . ?
N8 C36 C35 106.4(11) . . ?
N8 C36 H36 126.8 . . ?
C35 C36 H36 126.8 . . ?

loop_
_geom_bond_atom_site_label_1
_geom_bond_atom_site_label_2
_geom_bond_distance
_geom_bond_site_symmetry_2
_geom_bond_publ_flag
Mo1 O1 2.333(5) . ?
Mo1 O5 1.849(6) . ?
Mo1 O6 1.816(5) . ?
Mo1 O7 1.698(6) . ?
Mo1 O8 2.007(5) . ?
Mo1 O9 2.005(6) . ?
Mo2 O1 2.338(5) . ?
Mo2 O8 1.847(5) . ?
Mo2 O10 2.008(5) . ?
Mo2 O11 1.686(6) . ?
Mo2 O39 1.990(6) . ?
Mo2 O40 1.848(5) . ?
Mo3 O2 2.350(5) . ?
Mo3 O9 1.844(6) . ?
Mo3 O12 2.013(6) . ?
Mo3 O13 1.857(6) . ?
Mo3 O14 1.683(6) . ?
Mo3 O15 2.021(6) . ?
Mo4 O2 2.335(5) . ?
Mo4 O13 2.028(6) . ?
Mo4 O16 1.867(6) . ?
Mo4 O17 1.814(6) . ?
Mo4 O18 1.691(6) . ?
Mo4 O40 1.995(5) . ?
Mo5 O2 2.365(5) . ?
Mo5 O15 1.837(6) . ?
Mo5 O16 2.007(6) . ?
Mo5 O19 1.687(6) . ?
Mo5 O20 2.024(5) . ?
Mo5 O21 1.847(5) . ?
Mo6 O3 2.343(5) . ?
Mo6 O10 1.829(5) . ?
Mo6 O17 2.044(6) . ?
Mo6 O22 1.695(6) . ?
Mo6 O23 1.833(6) . ?
Mo6 O24 1.986(6) . ?
Mo7 O3 2.332(5) . ?
Mo7 O20 1.808(5) . ?
Mo7 O24 1.882(5) . ?
Mo7 O25 1.695(6) . ?
Mo7 O26 2.039(5) . ?
Mo7 O27 1.948(5) . ?
Mo8 O4 2.347(5) . ?
Mo8 O21 1.974(5) . ?
Mo8 O27 1.854(5) . ?
Mo8 O28 1.681(6) . ?
Mo8 O29 2.007(5) . ?
Mo8 O30 1.882(5) . ?
Mo9 O3 2.372(5) . ?
Mo9 O23 2.036(6) . ?
Mo9 O26 1.873(5) . ?
Mo9 O31 1.685(6) . ?
Mo9 O32 1.815(5) . ?
Mo9 O33 1.994(6) . ?
Mo10 O4 2.369(5) . ?
Mo10 O30 1.984(6) . ?
Mo10 O32 2.018(5) . ?
Mo10 O34 1.696(6) . ?
Mo10 O35 1.820(6) . ?
Mo10 O36 1.861(5) . ?
Mo11 O4 2.321(5) . ?
Mo11 O6 2.007(5) . ?
Mo11 O12 1.814(6) . ?
Mo11 O29 1.847(5) . ?
Mo11 O35 2.034(6) . ?
Mo11 O37 1.694(6) . ?
Mo12 O1 2.336(5) . ?
Mo12 O5 2.044(5) . ?
Mo12 O33 1.832(6) . ?
Mo12 O36 1.966(5) . ?
Mo12 O38 1.690(6) . ?
Mo12 O39 1.879(6) . ?
O1 P1 1.630(5) . ?
O2 P1 1.630(5) . ?
O3 P1 1.621(5) . ?
O4 P1 1.627(5) . ?
O1W H1WA 0.8501 . ?
O1W H1WB 0.8500 . ?
O2W H2WA 0.8505 . ?
O2W H2WB 0.8504 . ?
O3W H3WA 0.8501 . ?
O3W H3WB 0.8501 . ?
O4W H4WA 0.8500 . ?
O4W H4WB 0.8500 . ?
N1 C7 1.337(12) . ?
N1 C8 1.378(12) . ?
N2 H2 0.8600 . ?
N2 C7 1.334(11) . ?
N2 C9 1.352(12) . ?
N3 H3 0.8600 . ?
N3 C16 1.332(11) . ?
N3 C17 1.354(12) . ?
N4 H4 0.8600 . ?
N4 C16 1.323(11) . ?
N4 C18 1.350(12) . ?
N5 H5 0.8600 . ?
N5 C25 1.345(11) . ?
N5 C26 1.383(12) . ?
N6 H6 0.8600 . ?
N6 C25 1.327(12) . ?
N6 C27 1.370(12) . ?
N7 H7 0.8600 . ?
N7 C34 1.370(11) . ?
N7 C35 1.385(13) . ?
N8 H8 0.8600 . ?
N8 C34 1.335(12) . ?
N8 C36 1.374(14) . ?
C1 H1 0.9300 . ?
C1 C2 1.363(14) . ?
C1 C6 1.385(13) . ?
C2 H2A 0.9300 . ?
C2 C3 1.372(15) . ?
C3 H3A 0.9300 . ?
C3 C4 1.396(15) . ?
C4 H4A 0.9300 . ?
C4 C5 1.380(14) . ?
C5 H5A 0.9300 . ?
C5 C6 1.397(12) . ?
C6 C7 1.467(12) . ?
C8 H8A 0.9300 . ?
C8 C9 1.335(13) . ?
C9 H9 0.9300 . ?
C10 H10 0.9300 . ?
C10 C11 1.366(14) . ?
C10 C15 1.399(13) . ?
C11 H11 0.9300 . ?
C11 C12 1.375(15) . ?
C12 H12 0.9300 . ?
C12 C13 1.402(16) . ?
C13 H13 0.9300 . ?
C13 C14 1.369(15) . ?
C14 H14 0.9300 . ?
C14 C15 1.390(13) . ?
C15 C16 1.466(13) . ?
C17 H17 0.9300 . ?
C17 C18 1.355(13) . ?
C18 H18 0.9300 . ?
C19 H19 0.9300 . ?
C19 C20 1.364(14) . ?
C19 C24 1.395(13) . ?
C20 H20 0.9300 . ?
C20 C21 1.371(15) . ?
C21 H21 0.9300 . ?
C21 C22 1.389(15) . ?
C22 H22 0.9300 . ?
C22 C23 1.348(15) . ?
C23 H23 0.9300 . ?
C23 C24 1.399(13) . ?
C24 C25 1.451(14) . ?
C26 H26 0.9300 . ?
C26 C27 1.332(13) . ?
C27 H27 0.9300 . ?
C28 H28 0.9300 . ?
C28 C29 1.364(14) . ?
C28 C33 1.413(13) . ?
C29 H29 0.9300 . ?
C29 C30 1.400(14) . ?
C30 H30 0.9300 . ?
C30 C31 1.380(14) . ?
C31 H31 0.9300 . ?
C31 C32 1.385(14) . ?
C32 H32 0.9300 . ?
C32 C33 1.397(12) . ?
C33 C34 1.457(12) . ?
C35 H35 0.9300 . ?
C35 C36 1.381(16) . ?
C36 H36 0.9300 . ?

loop_
_geom_hbond_atom_site_label_D
_geom_hbond_atom_site_label_H
_geom_hbond_atom_site_label_A
_geom_hbond_distance_DH
_geom_hbond_distance_HA
_geom_hbond_distance_DA
_geom_hbond_angle_DHA
_geom_hbond_site_symmetry_A
O1W H1WA O19 0.85 2.25 3.085(12) 167.3 2_655
O1W H1WB O30 0.85 2.16 2.999(11) 167.0 1_655
O2W H2WA O13 0.85 2.63 3.240(10) 129.4 .
O2W H2WA O16 0.85 2.42 3.154(10) 144.7 .
O2W H2WB O1W 0.85 2.00 2.761(13) 147.9 .
O3W H3WA N1 0.85 1.99 2.841(12) 176.5 .
O3W H3WB O13 0.85 2.12 2.971(11) 176.4 .
O4W H4WA O8 0.85 2.14 2.930(9) 154.2 .
O4W H4WA O9 0.85 2.48 3.146(9) 136.3 .
O4W H4WB O39 0.85 2.27 3.046(10) 151.2 2_666
N2 H2 O25 0.86 2.00 2.831(9) 162.6 1_665
N3 H3 O4W 0.86 2.02 2.825(11) 155.4 .
N4 H4 O26 0.86 1.96 2.769(9) 155.2 1_665
N5 H5 O7 0.86 1.98 2.805(9) 161.1 .
N6 H6 O2W 0.86 1.96 2.802(11) 165.0 1_565
N7 H7 O5 0.86 2.19 3.049(10) 177.9 .
N8 H8 O17 0.86 2.58 3.316(11) 143.7 1_565
N8 H8 O24 0.86 2.47 3.114(10) 132.4 1_565
C9 H9 O29 0.93 2.39 3.295(10) 165.0 2_665
C9 H9 O37 0.93 2.45 3.093(11) 126.0 2_665
C17 H17 O33 0.93 2.57 3.473(11) 163.3 2_666
C27 H27 O18 0.93 2.56 3.076(11) 115.5 1_565
C27 H27 O22 0.93 2.52 3.079(12) 118.8 2_666
C35 H35 O40 0.93 2.41 3.286(11) 157.1 2_666

loop_
_geom_torsion_atom_site_label_1
_geom_torsion_atom_site_label_2
_geom_torsion_atom_site_label_3
_geom_torsion_atom_site_label_4
_geom_torsion
_geom_torsion_site_symmetry_1
_geom_torsion_site_symmetry_2
_geom_torsion_site_symmetry_3
_geom_torsion_site_symmetry_4
_geom_torsion_publ_flag
Mo1 O1 P1 O2 65.2(4) . . . . ?
Mo1 O1 P1 O3 -174.7(3) . . . . ?
Mo1 O1 P1 O4 -54.2(4) . . . . ?
Mo2 O1 P1 O2 -54.8(4) . . . . ?
Mo2 O1 P1 O3 65.2(4) . . . . ?
Mo2 O1 P1 O4 -174.3(3) . . . . ?
Mo3 O2 P1 O1 -54.1(4) . . . . ?
Mo3 O2 P1 O3 -174.7(3) . . . . ?
Mo3 O2 P1 O4 65.3(4) . . . . ?
Mo4 O2 P1 O1 66.8(4) . . . . ?
Mo4 O2 P1 O3 -53.9(4) . . . . ?
Mo4 O2 P1 O4 -173.8(3) . . . . ?
Mo5 O2 P1 O1 -172.8(3) . . . . ?
Mo5 O2 P1 O3 66.6(4) . . . . ?
Mo5 O2 P1 O4 -53.4(4) . . . . ?
Mo6 O3 P1 O1 -54.9(4) . . . . ?
Mo6 O3 P1 O2 65.4(4) . . . . ?
Mo6 O3 P1 O4 -175.0(3) . . . . ?
Mo7 O3 P1 O1 -175.5(3) . . . . ?
Mo7 O3 P1 O2 -55.2(4) . . . . ?
Mo7 O3 P1 O4 64.4(4) . . . . ?
Mo8 O4 P1 O1 -174.6(3) . . . . ?
Mo8 O4 P1 O2 65.7(4) . . . . ?
Mo8 O4 P1 O3 -53.9(4) . . . . ?
Mo9 O3 P1 O1 64.5(4) . . . . ?
Mo9 O3 P1 O2 -175.3(3) . . . . ?
Mo9 O3 P1 O4 -55.6(4) . . . . ?
Mo10 O4 P1 O1 -55.4(4) . . . . ?
Mo10 O4 P1 O2 -175.1(3) . . . . ?
Mo10 O4 P1 O3 65.3(4) . . . . ?
Mo11 O4 P1 O1 64.8(4) . . . . ?
Mo11 O4 P1 O2 -54.9(4) . . . . ?
Mo11 O4 P1 O3 -174.5(3) . . . . ?
Mo12 O1 P1 O2 -173.8(3) . . . . ?
Mo12 O1 P1 O3 -53.8(4) . . . . ?
Mo12 O1 P1 O4 66.7(4) . . . . ?
O1 Mo1 O5 Mo12 -0.4(3) . . . . ?
O1 Mo1 O6 Mo11 -57.1(7) . . . . ?
O1 Mo2 O8 Mo1 2.3(3) . . . . ?
O1 Mo2 O40 Mo4 -54.7(6) . . . . ?
O1 Mo12 O33 Mo9 -55.7(6) . . . . ?
O1 Mo12 O39 Mo2 0.0(3) . . . . ?
O2 Mo3 O9 Mo1 -49.7(7) . . . . ?
O2 Mo3 O13 Mo4 -0.1(3) . . . . ?
O2 Mo4 O16 Mo5 0.9(3) . . . . ?
O2 Mo4 O17 Mo6 -52.6(6) . . . . ?
O2 Mo5 O15 Mo3 0.9(3) . . . . ?
O2 Mo5 O21 Mo8 -53.6(7) . . . . ?
O3 Mo6 O10 Mo2 -52.1(7) . . . . ?
O3 Mo6 O23 Mo9 0.3(3) . . . . ?
O3 Mo7 O20 Mo5 -54.4(6) . . . . ?
O3 Mo7 O24 Mo6 2.5(3) . . . . ?
O3 Mo9 O26 Mo7 -1.6(3) . . . . ?
O3 Mo9 O32 Mo10 -52.9(7) . . . . ?
O4 Mo8 O27 Mo7 -58.7(6) . . . . ?
O4 Mo8 O30 Mo10 1.6(3) . . . . ?
O4 Mo10 O35 Mo11 0.5(3) . . . . ?
O4 Mo10 O36 Mo12 -51.7(7) . . . . ?
O4 Mo11 O12 Mo3 -51.7(7) . . . . ?
O4 Mo11 O29 Mo8 -1.5(3) . . . . ?
O5 Mo1 O6 Mo11 -132.8(7) . . . . ?
O5 Mo12 O33 Mo9 -33.0(11) . . . . ?
O5 Mo12 O39 Mo2 -73.0(3) . . . . ?
O6 Mo1 O5 Mo12 83.9(3) . . . . ?
O6 Mo11 O12 Mo3 30.0(7) . . . . ?
O6 Mo11 O29 Mo8 -17.2(8) . . . . ?
O7 Mo1 O5 Mo12 -171.5(3) . . . . ?
O7 Mo1 O6 Mo11 124.3(7) . . . . ?
O8 Mo1 O5 Mo12 -72.6(3) . . . . ?
O8 Mo1 O6 Mo11 -30.1(11) . . . . ?
O8 Mo2 O40 Mo4 -129.3(7) . . . . ?
O9 Mo1 O5 Mo12 -12.6(9) . . . . ?
O9 Mo1 O6 Mo11 26.2(7) . . . . ?
O9 Mo3 O13 Mo4 85.5(3) . . . . ?
O10 Mo2 O8 Mo1 -2.9(8) . . . . ?
O10 Mo2 O40 Mo4 27.9(6) . . . . ?
O10 Mo6 O23 Mo9 84.7(3) . . . . ?
O11 Mo2 O8 Mo1 -168.8(3) . . . . ?
O11 Mo2 O40 Mo4 125.9(7) . . . . ?
O12 Mo3 O9 Mo1 32.4(6) . . . . ?
O12 Mo3 O13 Mo4 -11.2(8) . . . . ?
O12 Mo11 O29 Mo8 83.7(3) . . . . ?
O13 Mo3 O9 Mo1 -124.8(7) . . . . ?
O13 Mo4 O16 Mo5 -72.4(3) . . . . ?
O13 Mo4 O17 Mo6 -28.4(12) . . . . ?
O14 Mo3 O9 Mo1 131.9(7) . . . . ?
O14 Mo3 O13 Mo4 -169.4(3) . . . . ?
O15 Mo3 O9 Mo1 -18.7(12) . . . . ?
O15 Mo3 O13 Mo4 -73.3(3) . . . . ?
O15 Mo5 O21 Mo8 -129.0(7) . . . . ?
O16 Mo4 O17 Mo6 -128.1(6) . . . . ?
O16 Mo5 O15 Mo3 -71.6(4) . . . . ?
O16 Mo5 O21 Mo8 -24.9(11) . . . . ?
O17 Mo4 O16 Mo5 87.4(3) . . . . ?
O17 Mo6 O10 Mo2 30.5(7) . . . . ?
O17 Mo6 O23 Mo9 -12.3(8) . . . . ?
O18 Mo4 O16 Mo5 -167.3(4) . . . . ?
O18 Mo4 O17 Mo6 128.2(6) . . . . ?
O19 Mo5 O15 Mo3 -169.5(4) . . . . ?
O19 Mo5 O21 Mo8 126.8(7) . . . . ?
O20 Mo5 O15 Mo3 -7.2(8) . . . . ?
O20 Mo5 O21 Mo8 27.6(7) . . . . ?
O20 Mo7 O24 Mo6 88.7(3) . . . . ?
O21 Mo5 O15 Mo3 85.6(4) . . . . ?
O21 Mo8 O27 Mo7 23.3(6) . . . . ?
O21 Mo8 O30 Mo10 -6.2(8) . . . . ?
O22 Mo6 O10 Mo2 127.4(7) . . . . ?
O22 Mo6 O23 Mo9 -170.1(3) . . . . ?
O23 Mo6 O10 Mo2 -128.1(7) . . . . ?
O23 Mo9 O26 Mo7 -74.4(3) . . . . ?
O23 Mo9 O32 Mo10 -28.6(12) . . . . ?
O24 Mo6 O10 Mo2 -21.4(11) . . . . ?
O24 Mo6 O23 Mo9 -72.2(3) . . . . ?
O24 Mo7 O20 Mo5 -129.0(6) . . . . ?
O25 Mo7 O20 Mo5 130.3(6) . . . . ?
O25 Mo7 O24 Mo6 -166.0(3) . . . . ?
O26 Mo7 O20 Mo5 -31.3(12) . . . . ?
O26 Mo7 O24 Mo6 -70.9(3) . . . . ?
O26 Mo9 O32 Mo10 -127.3(7) . . . . ?
O27 Mo7 O20 Mo5 27.9(6) . . . . ?
O27 Mo7 O24 Mo6 -7.7(8) . . . . ?
O27 Mo8 O30 Mo10 85.9(3) . . . . ?
O28 Mo8 O27 Mo7 124.6(6) . . . . ?
O28 Mo8 O30 Mo10 -168.9(3) . . . . ?
O29 Mo8 O27 Mo7 -38.8(10) . . . . ?
O29 Mo8 O30 Mo10 -71.3(3) . . . . ?
O29 Mo11 O12 Mo3 -127.3(7) . . . . ?
O30 Mo8 O27 Mo7 -133.5(6) . . . . ?
O30 Mo10 O35 Mo11 -72.4(3) . . . . ?
O30 Mo10 O36 Mo12 -22.2(11) . . . . ?
O31 Mo9 O26 Mo7 -170.4(3) . . . . ?
O31 Mo9 O32 Mo10 130.0(7) . . . . ?
O32 Mo9 O26 Mo7 83.0(3) . . . . ?
O32 Mo10 O35 Mo11 -6.3(9) . . . . ?
O32 Mo10 O36 Mo12 30.8(7) . . . . ?
O33 Mo9 O26 Mo7 -15.7(8) . . . . ?
O33 Mo9 O32 Mo10 29.5(7) . . . . ?
O33 Mo12 O39 Mo2 86.8(3) . . . . ?
O34 Mo10 O35 Mo11 -170.0(3) . . . . ?
O34 Mo10 O36 Mo12 128.7(7) . . . . ?
O35 Mo10 O36 Mo12 -126.0(7) . . . . ?
O35 Mo11 O12 Mo3 -24.7(12) . . . . ?
O35 Mo11 O29 Mo8 -74.5(3) . . . . ?
O36 Mo10 O35 Mo11 85.0(4) . . . . ?
O36 Mo12 O33 Mo9 27.1(6) . . . . ?
O36 Mo12 O39 Mo2 -8.9(8) . . . . ?
O37 Mo11 O12 Mo3 129.0(7) . . . . ?
O37 Mo11 O29 Mo8 -171.0(3) . . . . ?
O38 Mo12 O33 Mo9 128.5(6) . . . . ?
O38 Mo12 O39 Mo2 -168.4(3) . . . . ?
O39 Mo2 O8 Mo1 -70.4(3) . . . . ?
O39 Mo2 O40 Mo4 -27.0(11) . . . . ?
O39 Mo12 O33 Mo9 -130.4(6) . . . . ?
O40 Mo2 O8 Mo1 88.0(3) . . . . ?
O40 Mo4 O16 Mo5 -11.3(8) . . . . ?
O40 Mo4 O17 Mo6 28.8(6) . . . . ?
N1 C8 C9 N2 0.5(11) . . . . ?
N3 C17 C18 N4 -0.8(11) . . . . ?
N5 C26 C27 N6 -0.4(11) . . . . ?
N7 C35 C36 N8 0.3(13) . . . . ?
C1 C2 C3 C4 -1.2(18) . . . . ?
C1 C6 C7 N1 13.0(14) . . . . ?
C1 C6 C7 N2 -167.7(9) . . . . ?
C2 C1 C6 C5 3.3(15) . . . . ?
C2 C1 C6 C7 -179.1(9) . . . . ?
C2 C3 C4 C5 1.4(17) . . . . ?
C3 C4 C5 C6 0.7(16) . . . . ?
C4 C5 C6 C1 -3.1(15) . . . . ?
C4 C5 C6 C7 179.2(9) . . . . ?
C5 C6 C7 N1 -169.4(9) . . . . ?
C5 C6 C7 N2 9.9(14) . . . . ?
C6 C1 C2 C3 -1.2(17) . . . . ?
C7 N1 C8 C9 -1.0(11) . . . . ?
C7 N2 C9 C8 0.2(11) . . . . ?
C8 N1 C7 N2 1.1(11) . . . . ?
C8 N1 C7 C6 -179.4(9) . . . . ?
C9 N2 C7 N1 -0.9(11) . . . . ?
C9 N2 C7 C6 179.7(8) . . . . ?
C10 C11 C12 C13 0.9(17) . . . . ?
C10 C15 C16 N3 -0.8(14) . . . . ?
C10 C15 C16 N4 -178.4(9) . . . . ?
C11 C10 C15 C14 -1.6(14) . . . . ?
C11 C10 C15 C16 179.3(9) . . . . ?
C11 C12 C13 C14 -1.5(17) . . . . ?
C12 C13 C14 C15 0.6(16) . . . . ?
C13 C14 C15 C10 1.0(15) . . . . ?
C13 C14 C15 C16 -179.9(9) . . . . ?
C14 C15 C16 N3 -180.0(9) . . . . ?
C14 C15 C16 N4 2.4(14) . . . . ?
C15 C10 C11 C12 0.7(17) . . . . ?
C16 N3 C17 C18 0.2(11) . . . . ?
C16 N4 C18 C17 1.1(12) . . . . ?
C17 N3 C16 N4 0.5(10) . . . . ?
C17 N3 C16 C15 -177.5(8) . . . . ?
C18 N4 C16 N3 -1.0(11) . . . . ?
C18 N4 C16 C15 177.0(9) . . . . ?
C19 C20 C21 C22 -1.1(18) . . . . ?
C19 C24 C25 N5 4.6(15) . . . . ?
C19 C24 C25 N6 -176.4(10) . . . . ?
C20 C19 C24 C23 -1.7(15) . . . . ?
C20 C19 C24 C25 179.8(9) . . . . ?
C20 C21 C22 C23 -0.7(19) . . . . ?
C21 C22 C23 C24 1(2) . . . . ?
C22 C23 C24 C19 0.0(18) . . . . ?
C22 C23 C24 C25 178.5(11) . . . . ?
C23 C24 C25 N5 -173.8(10) . . . . ?
C23 C24 C25 N6 5.2(16) . . . . ?
C24 C19 C20 C21 2.2(17) . . . . ?
C25 N5 C26 C27 0.2(11) . . . . ?
C25 N6 C27 C26 0.5(12) . . . . ?
C26 N5 C25 N6 0.0(10) . . . . ?
C26 N5 C25 C24 179.2(9) . . . . ?
C27 N6 C25 N5 -0.3(11) . . . . ?
C27 N6 C25 C24 -179.5(9) . . . . ?
C28 C29 C30 C31 2.1(17) . . . . ?
C28 C33 C34 N7 18.2(15) . . . . ?
C28 C33 C34 N8 -162.3(10) . . . . ?
C29 C28 C33 C32 1.9(15) . . . . ?
C29 C28 C33 C34 177.9(9) . . . . ?
C29 C30 C31 C32 -1.5(16) . . . . ?
C30 C31 C32 C33 1.2(16) . . . . ?
C31 C32 C33 C28 -1.3(15) . . . . ?
C31 C32 C33 C34 -177.5(9) . . . . ?
C32 C33 C34 N7 -165.7(10) . . . . ?
C32 C33 C34 N8 13.8(15) . . . . ?
C33 C28 C29 C30 -2.3(16) . . . . ?
C34 N7 C35 C36 -0.5(12) . . . . ?
C34 N8 C36 C35 0.1(13) . . . . ?
C35 N7 C34 N8 0.6(11) . . . . ?
C35 N7 C34 C33 -179.8(9) . . . . ?
C36 N8 C34 N7 -0.4(12) . . . . ?
C36 N8 C34 C33 180.0(10) . . . . ?
